data_1543304
loop_
_publ_author_name
'Arteaga, Fernando Arteaga'
'Liu, Zijian'
'Brewitz, Lennart'
'Chen, Jianyang'
'Sun, Bo'
'Kumagai, Naoya'
'Shibasaki, Masakatsu'

_publ_section_title
;
 Direct Catalytic Asymmetric Mannich-Type Reaction of Alkylamides.
;
_journal_issue 10
_journal_name_full 'Organic letters'
_journal_page_first 2391
_journal_page_last 2394
_journal_paper_doi 10.1021/acs.orglett.6b00879
_journal_volume 18
_journal_year 2016
_chemical_formula_moiety 'C10 H12 N2 O'
_chemical_formula_sum 'C10 H12 N2 O'
_chemical_formula_weight 176.22
_space_group_crystal_system orthorhombic
_space_group_IT_number 61
_space_group_name_Hall '-P 2ac 2ab'
_space_group_name_H-M_alt 'P b c a'
_symmetry_space_group_name_Hall '-P 2ac 2ab'
_symmetry_space_group_name_H-M 'P b c a'
_atom_sites_solution_hydrogens geom
_atom_sites_solution_primary direct
_atom_sites_solution_secondary difmap
_cell_angle_alpha 90.0000
_cell_angle_beta 90.0000
_cell_angle_gamma 90.0000
_cell_formula_units_Z 8
_cell_length_a 13.6534(3)
_cell_length_b 6.92272(14)
_cell_length_c 18.5440(4)
_cell_measurement_reflns_used 15177
_cell_measurement_temperature 93
_cell_measurement_theta_max 68.26
_cell_measurement_theta_min 3.23
_cell_volume 1752.75(6)
_computing_cell_refinement 'RAPID AUTO'
_computing_data_collection 'RAPID AUTO (Rigaku, ????)'
_computing_data_reduction 'RAPID AUTO'
_computing_molecular_graphics 'CrystalStructure 4.2.1'
_computing_publication_material 'CrystalStructure 4.2.1 (Rigaku, 2016)'
_computing_structure_refinement 'SHELXL Version 2014/7 (Sheldrick, 2008)'
_computing_structure_solution 'SHELXT Version 2014/5 (Sheldrick, 2014)'
_diffrn_ambient_temperature 93
_diffrn_detector_area_resol_mean 10.000
_diffrn_measured_fraction_theta_full 1.000
_diffrn_measured_fraction_theta_max 1.000
_diffrn_measurement_device_type 'Rigaku R-AXIS RAPID'
_diffrn_measurement_method \w
_diffrn_radiation_type 'Cu K\a'
_diffrn_radiation_wavelength 1.54187
_diffrn_reflns_av_R_equivalents 0.0589
_diffrn_reflns_Laue_measured_fraction_full 1.000
_diffrn_reflns_Laue_measured_fraction_max 1.000
_diffrn_reflns_limit_h_max 16
_diffrn_reflns_limit_h_min -16
_diffrn_reflns_limit_k_max 8
_diffrn_reflns_limit_k_min -8
_diffrn_reflns_limit_l_max 22
_diffrn_reflns_limit_l_min -22
_diffrn_reflns_number 18667
_diffrn_reflns_point_group_measured_fraction_full 1.000
_diffrn_reflns_point_group_measured_fraction_max 1.000
_diffrn_reflns_theta_full 67.687
_diffrn_reflns_theta_max 68.231
_diffrn_reflns_theta_min 4.769
_diffrn_standards_number 0
_exptl_absorpt_coefficient_mu 0.712
_exptl_absorpt_correction_T_max 0.931
_exptl_absorpt_correction_T_min 0.664
_exptl_absorpt_correction_type multi-scan
_exptl_absorpt_process_details 'ABSCOR (Rigaku, 1995)'
_exptl_crystal_colour colorless
_exptl_crystal_density_diffrn 1.335
_exptl_crystal_density_method 'not measured'
_exptl_crystal_description platelet
_exptl_crystal_F_000 752.00
_exptl_crystal_size_max 0.200
_exptl_crystal_size_mid 0.200
_exptl_crystal_size_min 0.100
_refine_diff_density_max 0.50
_refine_diff_density_min -0.57
_refine_ls_extinction_method none
_refine_ls_goodness_of_fit_ref 1.135
_refine_ls_hydrogen_treatment constr
_refine_ls_number_parameters 118
_refine_ls_number_reflns 1608
_refine_ls_number_restraints 0
_refine_ls_R_factor_all 0.0566
_refine_ls_R_factor_gt 0.0524
_refine_ls_shift/su_max 0.001
_refine_ls_structure_factor_coef Fsqd
_refine_ls_weighting_details 'w = 1/[\s^2^(Fo^2^)+(0.0771P)^2^+0.0110P] where P=(Fo^2^+2Fc^2^)/3'
_refine_ls_weighting_scheme calc
_refine_ls_wR_factor_gt 0.1149
_refine_ls_wR_factor_ref 0.1174
_reflns_Friedel_coverage 0.000
_reflns_number_gt 1390
_reflns_number_total 1608
_reflns_threshold_expression F^2^>2.0\s(F^2^)
_cod_data_source_file ol6b00879_si_001.cif
_cod_data_source_block 160229Lennar
_cod_depositor_comments
;
Adding full bibliography for 1543304--1543309.cif.

2017-03-17
Z value and formula fixed to values more according to usual
chemical conventions.                 miguel
;
_cod_original_formula_sum 'C20 H24 N4 O2'
_cod_original_formula_weight 352.44
_cod_original_formula_moiety 'C20 H24 N4 O2'
_cod_original_formula_units_Z 4
_cod_original_cell_volume 1752.75(7)
_cod_database_code 1543304

loop_
_space_group_symop_id
_space_group_symop_operation_xyz
1 +X,+Y,+Z
2 1/2+X,1/2-Y,-Z
3 -X,1/2+Y,1/2-Z
4 1/2-X,-Y,1/2+Z
5 -X,-Y,-Z
6 -1/2-X,-1/2+Y,+Z
7 +X,-1/2-Y,-1/2+Z
8 -1/2+X,+Y,-1/2-Z

loop_
_atom_site_label
_atom_site_type_symbol
_atom_site_fract_x
_atom_site_fract_y
_atom_site_fract_z
_atom_site_U_iso_or_equiv
_atom_site_adp_type
_atom_site_occupancy
_atom_site_site_symmetry_order
_atom_site_calc_flag
_atom_site_refinement_flags_posn
_atom_site_refinement_flags_adp
O1 O 0.79125(6) 0.52520(14) 0.86819(4) 0.0290(3) Uani 1 1 d . .
N2 N 0.58585(7) 0.56625(14) 0.69499(5) 0.0233(3) Uani 1 1 d . .
N3 N 0.74458(7) 0.55542(14) 0.75313(5) 0.0222(3) Uani 1 1 d . .
C4 C 0.69211(9) 0.59089(17) 0.56475(7) 0.0251(3) Uani 1 1 d . .
H4 H 0.7274 0.5985 0.5207 0.030 Uiso 1 1 calc R U
C5 C 0.68302(9) 0.56713(16) 0.69210(7) 0.0217(3) Uani 1 1 d . .
C6 C 0.58983(10) 0.59249(17) 0.56550(7) 0.0262(3) Uani 1 1 d . .
H6 H 0.5542 0.6030 0.5217 0.031 Uiso 1 1 calc R U
C7 C 0.54106(10) 0.57868(17) 0.63020(6) 0.0238(3) Uani 1 1 d . .
H7 H 0.4715 0.5778 0.6293 0.029 Uiso 1 1 calc R U
C8 C 0.73976(10) 0.57808(16) 0.62946(6) 0.0226(3) Uani 1 1 d . .
C9 C 0.72333(9) 0.53905(17) 0.82539(7) 0.0235(3) Uani 1 1 d . .
C10 C 0.61818(9) 0.54111(18) 0.84935(7) 0.0252(3) Uani 1 1 d . .
H10A H 0.5810 0.4439 0.8213 0.030 Uiso 1 1 calc R U
H10B H 0.5896 0.6696 0.8391 0.030 Uiso 1 1 calc R U
C11 C 0.84678(9) 0.57278(17) 0.64790(7) 0.0248(3) Uani 1 1 d . .
H11A H 0.8804 0.6909 0.6307 0.030 Uiso 1 1 calc R U
H11B H 0.8788 0.4585 0.6262 0.030 Uiso 1 1 calc R U
C12 C 0.84857(9) 0.56112(18) 0.73042(7) 0.0244(3) Uani 1 1 d . .
H12A H 0.8833 0.4433 0.7465 0.029 Uiso 1 1 calc R U
H12B H 0.8819 0.6754 0.7511 0.029 Uiso 1 1 calc R U
C13 C 0.60764(10) 0.4979(2) 0.92876(7) 0.0329(4) Uani 1 1 d . .
H13A H 0.5382 0.5007 0.9420 0.040 Uiso 1 1 calc R U
H13B H 0.6347 0.3697 0.9390 0.040 Uiso 1 1 calc R U
H13C H 0.6432 0.5953 0.9568 0.040 Uiso 1 1 calc R U

loop_
_atom_site_aniso_label
_atom_site_aniso_U_11
_atom_site_aniso_U_22
_atom_site_aniso_U_33
_atom_site_aniso_U_23
_atom_site_aniso_U_13
_atom_site_aniso_U_12
O1 0.0222(6) 0.0342(5) 0.0305(6) -0.0009(4) -0.0045(4) -0.0003(4)
N2 0.0200(6) 0.0218(6) 0.0283(6) -0.0006(4) -0.0015(4) -0.0003(4)
N3 0.0167(6) 0.0242(5) 0.0256(6) -0.0011(4) -0.0002(5) -0.0003(4)
C4 0.0257(7) 0.0225(6) 0.0271(7) -0.0013(5) 0.0031(5) -0.0008(5)
C5 0.0207(7) 0.0161(6) 0.0282(8) -0.0012(4) -0.0001(5) 0.0000(5)
C6 0.0271(8) 0.0234(6) 0.0282(7) -0.0009(5) -0.0030(5) -0.0014(5)
C7 0.0202(7) 0.0214(6) 0.0296(8) -0.0008(5) -0.0022(5) -0.0010(5)
C8 0.0220(7) 0.0162(6) 0.0296(7) -0.0020(4) 0.0024(5) -0.0008(5)
C9 0.0233(7) 0.0180(6) 0.0292(7) -0.0023(5) -0.0015(6) -0.0006(5)
C10 0.0213(7) 0.0277(6) 0.0265(7) -0.0024(5) -0.0007(5) -0.0001(5)
C11 0.0213(7) 0.0218(6) 0.0315(8) -0.0011(5) 0.0029(6) 0.0001(5)
C12 0.0182(7) 0.0226(6) 0.0322(8) -0.0005(5) 0.0009(5) -0.0007(5)
C13 0.0244(7) 0.0466(8) 0.0278(8) -0.0033(6) -0.0003(6) -0.0017(6)

loop_
_atom_type_symbol
_atom_type_description
_atom_type_scat_dispersion_real
_atom_type_scat_dispersion_imag
_atom_type_scat_source
C C 0.0181 0.0091
;
International Tables for Crystallography
(Vol. C, Tables 4.2.6.8 and 6.1.1.4)
;
H H 0.0000 0.0000
;
International Tables for Crystallography
(Vol. C, Table 6.1.1.4)
;
N N 0.0311 0.0180
;
International Tables for Crystallography
(Vol. C, Tables 4.2.6.8 and 6.1.1.4)
;
O O 0.0492 0.0322
;
International Tables for Crystallography
(Vol. C, Tables 4.2.6.8 and 6.1.1.4)
;

loop_
_geom_angle_atom_site_label_1
_geom_angle_atom_site_label_2
_geom_angle_atom_site_label_3
_geom_angle
C5 N2 C7 114.59(10)
C9 N3 C5 131.29(11)
C9 N3 C12 118.77(10)
C5 N3 C12 109.94(10)
C8 C4 C6 117.86(12)
C8 C4 H4 121.1
C6 C4 H4 121.1
N2 C5 C8 125.96(11)
N2 C5 N3 124.21(11)
C8 C5 N3 109.83(11)
C7 C6 C4 119.49(11)
C7 C6 H6 120.3
C4 C6 H6 120.3
N2 C7 C6 124.13(12)
N2 C7 H7 117.9
C6 C7 H7 117.9
C4 C8 C5 117.96(12)
C4 C8 C11 131.64(12)
C5 C8 C11 110.40(11)
O1 C9 N3 118.56(11)
O1 C9 C10 122.19(12)
N3 C9 C10 119.25(11)
C9 C10 C13 112.18(11)
C9 C10 H10A 109.2
C13 C10 H10A 109.2
C9 C10 H10B 109.2
C13 C10 H10B 109.2
H10A C10 H10B 107.9
C8 C11 C12 104.14(10)
C8 C11 H11A 110.9
C12 C11 H11A 110.9
C8 C11 H11B 110.9
C12 C11 H11B 110.9
H11A C11 H11B 108.9
N3 C12 C11 105.67(9)
N3 C12 H12A 110.6
C11 C12 H12A 110.6
N3 C12 H12B 110.6
C11 C12 H12B 110.6
H12A C12 H12B 108.7
C10 C13 H13A 109.5
C10 C13 H13B 109.5
H13A C13 H13B 109.5
C10 C13 H13C 109.5
H13A C13 H13C 109.5
H13B C13 H13C 109.5

loop_
_geom_bond_atom_site_label_1
_geom_bond_atom_site_label_2
_geom_bond_distance
O1 C9 1.2242(14)
N2 C5 1.3278(16)
N2 C7 1.3509(15)
N3 C9 1.3758(16)
N3 C5 1.4120(16)
N3 C12 1.4815(16)
C4 C8 1.3679(17)
C4 C6 1.3966(17)
C4 H4 0.9500
C5 C8 1.3984(17)
C6 C7 1.3754(17)
C6 H6 0.9500
C7 H7 0.9500
C8 C11 1.5012(19)
C9 C10 1.5029(18)
C10 C13 1.5095(17)
C10 H10A 0.9900
C10 H10B 0.9900
C11 C12 1.5324(18)
C11 H11A 0.9900
C11 H11B 0.9900
C12 H12A 0.9900
C12 H12B 0.9900
C13 H13A 0.9800
C13 H13B 0.9800
C13 H13C 0.9800

loop_
_geom_torsion_atom_site_label_1
_geom_torsion_atom_site_label_2
_geom_torsion_atom_site_label_3
_geom_torsion_atom_site_label_4
_geom_torsion
C7 N2 C5 C8 -0.49(17)
C7 N2 C5 N3 -179.98(10)
C9 N3 C5 N2 0.83(18)
C12 N3 C5 N2 -179.74(10)
C9 N3 C5 C8 -178.72(11)
C12 N3 C5 C8 0.71(12)
C8 C4 C6 C7 -0.87(17)
C5 N2 C7 C6 -0.38(16)
C4 C6 C7 N2 1.06(18)
C6 C4 C8 C5 0.09(16)
C6 C4 C8 C11 179.98(11)
N2 C5 C8 C4 0.64(17)
N3 C5 C8 C4 -179.82(9)
N2 C5 C8 C11 -179.28(11)
N3 C5 C8 C11 0.27(12)
C5 N3 C9 O1 177.68(10)
C12 N3 C9 O1 -1.70(16)
C5 N3 C9 C10 -3.04(17)
C12 N3 C9 C10 177.58(9)
O1 C9 C10 C13 -7.61(17)
N3 C9 C10 C13 173.14(11)
C4 C8 C11 C12 179.03(12)
C5 C8 C11 C12 -1.07(12)
C9 N3 C12 C11 178.16(10)
C5 N3 C12 C11 -1.35(11)
C8 C11 C12 N3 1.42(11)
